data_1518714
loop_
_publ_author_name
'Babak, Maria V.'
'Meier, Samuel M.'
'Huber, Kilian V. M.'
'Reynisson, J\'ohannes'
'Legin, Anton A.'
'Jakupec, Michael A.'
'Roller, Alexander'
'Stukalov, Alexey'
'Gridling, Manuela'
'Bennett, Keiryn L.'
'Colinge, Jacques'
'Berger, Walter'
'Dyson, Paul J.'
'Superti-Furga, Giulio'
'Keppler, Bernhard K.'
'Hartinger, Christian G.'

_publ_section_title
;
 Target profiling of an antimetastatic RAPTA agent by chemical proteomics:
 relevance to the mode of action
;
_journal_issue 4
_journal_name_full 'Chem. Sci.'
_journal_page_first 2449
_journal_paper_doi 10.1039/C4SC03905J
_journal_volume 6
_journal_year 2015
_chemical_formula_moiety 'C13 H22 Cl2 N4 P Ru, C H4 O, Cl'
_chemical_formula_sum 'C14 H26 Cl3 N4 O P Ru'
_chemical_formula_weight 504.78
_chemical_name_systematic
; 
Dichlorido(1,3,5-Triaza-7-phosphatricyclo[3.3.1.13.7]decane)(h6-benzylammonium)ruthenium(II) 
;
_space_group_IT_number 14
_symmetry_cell_setting monoclinic
_symmetry_space_group_name_Hall '-P 2yn'
_symmetry_space_group_name_H-M 'P 1 21/n 1'
_atom_sites_solution_hydrogens geom
_atom_sites_solution_primary direct
_atom_sites_solution_secondary difmap
_audit_creation_method SHELXL-97
_audit_update_record
;
2013-11-19 deposited with the CCDC.
2015-02-09 downloaded from the CCDC.
;
_cell_angle_alpha 90.00
_cell_angle_beta 97.078(9)
_cell_angle_gamma 90.00
_cell_formula_units_Z 4
_cell_length_a 6.9163(14)
_cell_length_b 23.660(4)
_cell_length_c 11.8396(19)
_cell_measurement_reflns_used 1233
_cell_measurement_temperature 100(2)
_cell_measurement_theta_max 24.96
_cell_measurement_theta_min 3.11
_cell_volume 1922.7(6)
_computing_cell_refinement 'Bruker SAINT'
_computing_data_collection 'Bruker APEX2'
_computing_data_reduction 'Bruker SAINT'
_computing_molecular_graphics 'Bruker SHELXTL'
_computing_publication_material 'Bruker SHELXTL'
_computing_structure_refinement 'SHELXL-97 (Sheldrick, 2008)'
_computing_structure_solution 'SHELXS-97 (Sheldrick, 2008)'
_diffrn_ambient_temperature 100(2)
_diffrn_measured_fraction_theta_full 0.979
_diffrn_measured_fraction_theta_max 0.979
_diffrn_measurement_device_type 'Bruker X8 APEX-II CCD'
_diffrn_measurement_method '\f and \w scans'
_diffrn_radiation_monochromator graphite
_diffrn_radiation_source 'fine-focus sealed tube'
_diffrn_radiation_type MoK\a
_diffrn_radiation_wavelength 0.71073
_diffrn_reflns_av_R_equivalents 0.2078
_diffrn_reflns_av_sigmaI/netI 0.1165
_diffrn_reflns_limit_h_max 8
_diffrn_reflns_limit_h_min -8
_diffrn_reflns_limit_k_max 28
_diffrn_reflns_limit_k_min -28
_diffrn_reflns_limit_l_max 13
_diffrn_reflns_limit_l_min -14
_diffrn_reflns_number 46451
_diffrn_reflns_theta_full 25.40
_diffrn_reflns_theta_max 25.40
_diffrn_reflns_theta_min 2.44
_exptl_absorpt_coefficient_mu 1.326
_exptl_absorpt_correction_T_max 0.9740
_exptl_absorpt_correction_T_min 0.6918
_exptl_absorpt_correction_type multi-scan
_exptl_absorpt_process_details SADABS
_exptl_crystal_colour orange
_exptl_crystal_density_diffrn 1.744
_exptl_crystal_density_method 'not measured'
_exptl_crystal_description stick
_exptl_crystal_F_000 1024
_exptl_crystal_size_max 0.30
_exptl_crystal_size_mid 0.05
_exptl_crystal_size_min 0.02
_refine_diff_density_max 1.053
_refine_diff_density_min -0.871
_refine_diff_density_rms 0.155
_refine_ls_extinction_method none
_refine_ls_goodness_of_fit_ref 0.979
_refine_ls_hydrogen_treatment constr
_refine_ls_matrix_type full
_refine_ls_number_parameters 219
_refine_ls_number_reflns 3479
_refine_ls_number_restraints 0
_refine_ls_restrained_S_all 0.979
_refine_ls_R_factor_all 0.1074
_refine_ls_R_factor_gt 0.0548
_refine_ls_shift/su_max 0.000
_refine_ls_shift/su_mean 0.000
_refine_ls_structure_factor_coef Fsqd
_refine_ls_weighting_details 'calc w=1/[\s^2^(Fo^2^)+(0.0564P)^2^+0.0000P] where P=(Fo^2^+2Fc^2^)/3'
_refine_ls_weighting_scheme calc
_refine_ls_wR_factor_gt 0.1069
_refine_ls_wR_factor_ref 0.1242
_reflns_number_gt 2203
_reflns_number_total 3479
_reflns_threshold_expression >2sigma(I)
_cod_data_source_file c4sc03905j2.cif
_cod_data_source_block MABA013
_cod_depositor_comments 'Adding full bibliography for 1518714--1518715.cif.'
_cod_original_cell_volume 1922.6(6)
_cod_original_sg_symbol_H-M P21/n
_cod_database_code 1518714

loop_
_symmetry_equiv_pos_as_xyz
'x, y, z'
'-x+1/2, y+1/2, -z+1/2'
'-x, -y, -z'
'x-1/2, -y-1/2, z-1/2'

loop_
_atom_site_label
_atom_site_type_symbol
_atom_site_fract_x
_atom_site_fract_y
_atom_site_fract_z
_atom_site_U_iso_or_equiv
_atom_site_adp_type
_atom_site_occupancy
_atom_site_symmetry_multiplicity
_atom_site_calc_flag
_atom_site_refinement_flags
Ru1 Ru 0.40578(8) 0.21006(2) 0.50453(4) 0.01898(19) Uani 1 1 d .
Cl1 Cl 0.4814(3) 0.23603(7) 0.31608(13) 0.0257(4) Uani 1 1 d .
Cl2 Cl 0.0739(2) 0.23943(7) 0.44740(14) 0.0273(4) Uani 1 1 d .
Cl3 Cl 0.0534(3) 0.96384(7) 0.33591(15) 0.0327(5) Uani 1 1 d .
P1 P 0.4629(3) 0.30491(7) 0.53916(14) 0.0207(4) Uani 1 1 d .
N1 N 0.7768(8) 0.0610(2) 0.4114(5) 0.0308(15) Uani 1 1 d .
H1A H 0.8426 0.0538 0.3510 0.046 Uiso 1 1 calc R
H1B H 0.6752 0.0365 0.4106 0.046 Uiso 1 1 calc R
H1C H 0.8584 0.0567 0.4771 0.046 Uiso 1 1 calc R
N2 N 0.4070(9) 0.4185(2) 0.4931(5) 0.0322(15) Uani 1 1 d .
N3 N 0.4514(8) 0.3907(2) 0.6963(4) 0.0251(14) Uani 1 1 d .
N4 N 0.7353(9) 0.3895(2) 0.5851(5) 0.0309(15) Uani 1 1 d .
C1 C 0.5920(10) 0.1350(3) 0.5000(5) 0.0222(16) Uani 1 1 d .
C2 C 0.3981(10) 0.1143(2) 0.5046(6) 0.0238(16) Uani 1 1 d .
H2 H 0.3435 0.0866 0.4520 0.029 Uiso 1 1 calc R
C3 C 0.2917(11) 0.1353(3) 0.5872(6) 0.0308(18) Uani 1 1 d .
H3 H 0.1605 0.1234 0.5871 0.037 Uiso 1 1 calc R
C4 C 0.3714(11) 0.1739(3) 0.6716(5) 0.0276(17) Uani 1 1 d .
H4 H 0.2953 0.1877 0.7272 0.033 Uiso 1 1 calc R
C5 C 0.5666(11) 0.1915(3) 0.6714(5) 0.0271(18) Uani 1 1 d .
H5 H 0.6236 0.2167 0.7285 0.032 Uiso 1 1 calc R
C6 C 0.6772(10) 0.1719(3) 0.5872(5) 0.0245(16) Uani 1 1 d .
H6 H 0.8091 0.1834 0.5885 0.029 Uiso 1 1 calc R
C7 C 0.7013(11) 0.1203(3) 0.4037(6) 0.0308(18) Uani 1 1 d .
H7A H 0.8122 0.1467 0.4029 0.037 Uiso 1 1 calc R
H7B H 0.6148 0.1251 0.3313 0.037 Uiso 1 1 calc R
C8 C 0.3484(11) 0.3614(3) 0.4464(6) 0.0277(17) Uani 1 1 d .
H8A H 0.3881 0.3574 0.3693 0.033 Uiso 1 1 calc R
H8B H 0.2050 0.3576 0.4400 0.033 Uiso 1 1 calc R
C9 C 0.7196(10) 0.3292(3) 0.5512(6) 0.0250(17) Uani 1 1 d .
H9A H 0.8002 0.3059 0.6085 0.030 Uiso 1 1 calc R
H9B H 0.7700 0.3242 0.4771 0.030 Uiso 1 1 calc R
C10 C 0.3966(10) 0.3311(3) 0.6762(5) 0.0237(16) Uani 1 1 d .
H10A H 0.2542 0.3270 0.6768 0.028 Uiso 1 1 calc R
H10B H 0.4625 0.3077 0.7388 0.028 Uiso 1 1 calc R
C11 C 0.3490(11) 0.4269(3) 0.6049(6) 0.0301(18) Uani 1 1 d .
H11A H 0.2072 0.4197 0.6009 0.036 Uiso 1 1 calc R
H11B H 0.3716 0.4670 0.6266 0.036 Uiso 1 1 calc R
C12 C 0.6198(12) 0.4256(3) 0.4995(6) 0.036(2) Uani 1 1 d .
H12A H 0.6520 0.4657 0.5173 0.044 Uiso 1 1 calc R
H12B H 0.6597 0.4173 0.4238 0.044 Uiso 1 1 calc R
C13 C 0.6620(11) 0.3986(3) 0.6947(5) 0.0310(19) Uani 1 1 d .
H13A H 0.6961 0.4375 0.7205 0.037 Uiso 1 1 calc R
H13B H 0.7315 0.3723 0.7510 0.037 Uiso 1 1 calc R
O1 O 0.4761(8) 0.9934(2) 0.3168(4) 0.0454(14) Uani 1 1 d .
H10 H 0.3648 0.9850 0.3330 0.068 Uiso 1 1 calc R
C14 C 0.5054(12) 0.9678(3) 0.2095(6) 0.042(2) Uani 1 1 d .
H14A H 0.4598 0.9936 0.1471 0.063 Uiso 1 1 calc R
H14B H 0.4320 0.9323 0.2000 0.063 Uiso 1 1 calc R
H14C H 0.6444 0.9600 0.2085 0.063 Uiso 1 1 calc R

loop_
_atom_site_aniso_label
_atom_site_aniso_U_11
_atom_site_aniso_U_22
_atom_site_aniso_U_33
_atom_site_aniso_U_23
_atom_site_aniso_U_13
_atom_site_aniso_U_12
Ru1 0.0236(3) 0.0174(3) 0.0148(3) 0.0002(2) -0.0019(2) 0.0005(3)
Cl1 0.0326(10) 0.0263(9) 0.0184(9) 0.0017(7) 0.0039(8) 0.0045(8)
Cl2 0.0226(10) 0.0340(10) 0.0246(10) 0.0017(8) -0.0003(8) 0.0000(8)
Cl3 0.0347(11) 0.0309(10) 0.0333(11) 0.0069(8) 0.0073(9) 0.0034(9)
P1 0.0276(11) 0.0184(10) 0.0148(9) 0.0010(7) -0.0024(8) 0.0005(8)
N1 0.034(4) 0.029(4) 0.030(3) 0.003(3) 0.006(3) 0.007(3)
N2 0.047(4) 0.018(3) 0.031(4) 0.003(3) 0.001(3) -0.003(3)
N3 0.038(4) 0.013(3) 0.024(3) 0.001(2) 0.005(3) 0.001(3)
N4 0.043(4) 0.016(3) 0.034(4) -0.009(3) 0.005(3) -0.006(3)
C1 0.029(4) 0.019(4) 0.019(4) 0.007(3) 0.003(3) 0.010(3)
C2 0.034(4) 0.008(3) 0.028(4) -0.001(3) 0.000(3) 0.002(3)
C3 0.030(5) 0.025(4) 0.037(5) 0.015(3) 0.001(4) -0.001(3)
C4 0.037(5) 0.027(4) 0.019(4) 0.013(3) 0.006(3) 0.007(4)
C5 0.044(5) 0.023(4) 0.012(4) 0.003(3) -0.008(3) 0.004(3)
C6 0.025(4) 0.023(4) 0.025(4) 0.005(3) 0.002(3) 0.003(3)
C7 0.041(5) 0.025(4) 0.025(4) -0.002(3) 0.000(4) 0.014(3)
C8 0.044(5) 0.011(4) 0.026(4) 0.000(3) -0.004(3) 0.003(3)
C9 0.029(4) 0.021(4) 0.025(4) -0.001(3) 0.004(3) 0.004(3)
C10 0.037(4) 0.021(4) 0.013(4) 0.003(3) 0.004(3) -0.002(3)
C11 0.037(5) 0.021(4) 0.032(4) 0.001(3) 0.005(4) 0.002(3)
C12 0.066(6) 0.019(4) 0.026(4) 0.000(3) 0.015(4) -0.006(4)
C13 0.048(5) 0.016(4) 0.024(4) 0.000(3) -0.011(4) -0.007(3)
O1 0.043(4) 0.044(3) 0.048(4) -0.006(3) 0.005(3) -0.005(3)
C14 0.042(5) 0.037(5) 0.051(5) 0.000(4) 0.018(4) -0.007(4)

loop_
_atom_type_symbol
_atom_type_description
_atom_type_scat_dispersion_real
_atom_type_scat_dispersion_imag
_atom_type_scat_source
C C 0.0033 0.0016 'International Tables Vol C Tables 4.2.6.8 and 6.1.1.4'
H H 0.0000 0.0000 'International Tables Vol C Tables 4.2.6.8 and 6.1.1.4'
N N 0.0061 0.0033 'International Tables Vol C Tables 4.2.6.8 and 6.1.1.4'
Cl Cl 0.1484 0.1585 'International Tables Vol C Tables 4.2.6.8 and 6.1.1.4'
Ru Ru -1.2594 0.8363 'International Tables Vol C Tables 4.2.6.8 and 6.1.1.4'
P P 0.1023 0.0942 'International Tables Vol C Tables 4.2.6.8 and 6.1.1.4'
O O 0.0106 0.0060 'International Tables Vol C Tables 4.2.6.8 and 6.1.1.4'

loop_
_geom_angle_atom_site_label_1
_geom_angle_atom_site_label_2
_geom_angle_atom_site_label_3
_geom_angle
C5 Ru1 C4 37.6(3)
C5 Ru1 C1 68.0(2)
C4 Ru1 C1 80.6(2)
C5 Ru1 C6 37.4(2)
C4 Ru1 C6 67.7(3)
C1 Ru1 C6 37.8(2)
C5 Ru1 C3 67.0(3)
C4 Ru1 C3 37.4(2)
C1 Ru1 C3 66.9(3)
C6 Ru1 C3 78.9(3)
C5 Ru1 C2 78.9(2)
C4 Ru1 C2 66.7(2)
C1 Ru1 C2 37.5(2)
C6 Ru1 C2 67.0(2)
C3 Ru1 C2 36.0(3)
C5 Ru1 P1 88.74(18)
C4 Ru1 P1 104.72(19)
C1 Ru1 P1 134.59(19)
C6 Ru1 P1 101.63(18)
C3 Ru1 P1 139.6(2)
C2 Ru1 P1 167.44(17)
C5 Ru1 Cl2 132.1(2)
C4 Ru1 Cl2 99.20(19)
C1 Ru1 Cl2 139.96(19)
C6 Ru1 Cl2 166.48(18)
C3 Ru1 Cl2 88.59(19)
C2 Ru1 Cl2 105.45(18)
P1 Ru1 Cl2 84.60(6)
C5 Ru1 Cl1 137.4(2)
C4 Ru1 Cl1 169.93(19)
C1 Ru1 Cl1 89.34(17)
C6 Ru1 Cl1 104.08(18)
C3 Ru1 Cl1 137.4(2)
C2 Ru1 Cl1 105.12(18)
P1 Ru1 Cl1 82.28(6)
Cl2 Ru1 Cl1 88.55(6)
C8 P1 C10 98.4(3)
C8 P1 C9 99.1(3)
C10 P1 C9 99.7(3)
C8 P1 Ru1 123.2(2)
C10 P1 Ru1 115.3(2)
C9 P1 Ru1 117.2(2)
C7 N1 H1A 109.5
C7 N1 H1B 109.5
H1A N1 H1B 109.5
C7 N1 H1C 109.5
H1A N1 H1C 109.5
H1B N1 H1C 109.5
C11 N2 C12 109.0(5)
C11 N2 C8 111.7(5)
C12 N2 C8 110.2(6)
C13 N3 C10 110.7(5)
C13 N3 C11 107.6(5)
C10 N3 C11 110.1(5)
C13 N4 C12 107.8(6)
C13 N4 C9 110.9(5)
C12 N4 C9 110.8(5)
C6 C1 C2 119.1(6)
C6 C1 C7 119.7(6)
C2 C1 C7 121.1(6)
C6 C1 Ru1 71.2(4)
C2 C1 Ru1 73.9(4)
C7 C1 Ru1 124.3(4)
C3 C2 C1 118.9(6)
C3 C2 Ru1 69.9(4)
C1 C2 Ru1 68.7(3)
C3 C2 H2 120.5
C1 C2 H2 120.5
Ru1 C2 H2 134.2
C2 C3 C4 122.4(7)
C2 C3 Ru1 74.1(4)
C4 C3 Ru1 70.6(4)
C2 C3 H3 118.8
C4 C3 H3 118.8
Ru1 C3 H3 129.0
C5 C4 C3 118.5(6)
C5 C4 Ru1 71.0(4)
C3 C4 Ru1 72.0(4)
C5 C4 H4 120.7
C3 C4 H4 120.7
Ru1 C4 H4 128.4
C6 C5 C4 120.5(6)
C6 C5 Ru1 71.7(4)
C4 C5 Ru1 71.4(4)
C6 C5 H5 119.8
C4 C5 H5 119.8
Ru1 C5 H5 129.6
C5 C6 C1 120.2(6)
C5 C6 Ru1 70.9(4)
C1 C6 Ru1 71.0(4)
C5 C6 H6 119.9
C1 C6 H6 119.9
Ru1 C6 H6 130.9
C1 C7 N1 112.4(6)
C1 C7 H7A 109.1
N1 C7 H7A 109.1
C1 C7 H7B 109.1
N1 C7 H7B 109.1
H7A C7 H7B 107.9
N2 C8 P1 110.9(4)
N2 C8 H8A 109.5
P1 C8 H8A 109.5
N2 C8 H8B 109.5
P1 C8 H8B 109.5
H8A C8 H8B 108.0
N4 C9 P1 110.9(4)
N4 C9 H9A 109.5
P1 C9 H9A 109.5
N4 C9 H9B 109.5
P1 C9 H9B 109.5
H9A C9 H9B 108.1
N3 C10 P1 112.1(4)
N3 C10 H10A 109.2
P1 C10 H10A 109.2
N3 C10 H10B 109.2
P1 C10 H10B 109.2
H10A C10 H10B 107.9
N2 C11 N3 115.2(6)
N2 C11 H11A 108.5
N3 C11 H11A 108.5
N2 C11 H11B 108.5
N3 C11 H11B 108.5
H11A C11 H11B 107.5
N2 C12 N4 114.9(6)
N2 C12 H12A 108.6
N4 C12 H12A 108.6
N2 C12 H12B 108.6
N4 C12 H12B 108.6
H12A C12 H12B 107.5
N4 C13 N3 116.3(5)
N4 C13 H13A 108.2
N3 C13 H13A 108.2
N4 C13 H13B 108.2
N3 C13 H13B 108.2
H13A C13 H13B 107.4
C14 O1 H10 109.5
O1 C14 H14A 109.5
O1 C14 H14B 109.5
H14A C14 H14B 109.5
O1 C14 H14C 109.5
H14A C14 H14C 109.5
H14B C14 H14C 109.5

loop_
_geom_bond_atom_site_label_1
_geom_bond_atom_site_label_2
_geom_bond_distance
Ru1 C5 2.189(6)
Ru1 C4 2.195(6)
Ru1 C1 2.198(6)
Ru1 C6 2.201(7)
Ru1 C3 2.213(7)
Ru1 C2 2.267(6)
Ru1 P1 2.3066(18)
Ru1 Cl2 2.4140(18)
Ru1 Cl1 2.4324(17)
P1 C8 1.845(6)
P1 C10 1.847(6)
P1 C9 1.855(7)
N1 C7 1.495(8)
N1 H1A 0.9100
N1 H1B 0.9100
N1 H1C 0.9100
N2 C11 1.445(9)
N2 C12 1.474(9)
N2 C8 1.497(8)
N3 C13 1.471(9)
N3 C10 1.473(8)
N3 C11 1.488(8)
N4 C13 1.467(9)
N4 C12 1.481(9)
N4 C9 1.484(8)
C1 C6 1.423(9)
C1 C2 1.436(9)
C1 C7 1.484(9)
C2 C3 1.386(10)
C2 H2 0.9500
C3 C4 1.414(10)
C3 H3 0.9500
C4 C5 1.413(10)
C4 H4 0.9500
C5 C6 1.408(9)
C5 H5 0.9500
C6 H6 0.9500
C7 H7A 0.9900
C7 H7B 0.9900
C8 H8A 0.9900
C8 H8B 0.9900
C9 H9A 0.9900
C9 H9B 0.9900
C10 H10A 0.9900
C10 H10B 0.9900
C11 H11A 0.9900
C11 H11B 0.9900
C12 H12A 0.9900
C12 H12B 0.9900
C13 H13A 0.9900
C13 H13B 0.9900
O1 C14 1.445(8)
O1 H10 0.8400
C14 H14A 0.9800
C14 H14B 0.9800
C14 H14C 0.9800

loop_
_geom_torsion_atom_site_label_1
_geom_torsion_atom_site_label_2
_geom_torsion_atom_site_label_3
_geom_torsion_atom_site_label_4
_geom_torsion
C5 Ru1 P1 C8 -171.5(4)
C4 Ru1 P1 C8 -137.1(4)
C1 Ru1 P1 C8 131.6(4)
C6 Ru1 P1 C8 153.1(3)
C3 Ru1 P1 C8 -120.5(4)
C2 Ru1 P1 C8 177.2(9)
Cl2 Ru1 P1 C8 -39.0(3)
Cl1 Ru1 P1 C8 50.2(3)
C5 Ru1 P1 C10 -51.5(3)
C4 Ru1 P1 C10 -17.1(3)
C1 Ru1 P1 C10 -108.4(3)
C6 Ru1 P1 C10 -86.9(3)
C3 Ru1 P1 C10 -0.4(4)
C2 Ru1 P1 C10 -62.7(9)
Cl2 Ru1 P1 C10 81.0(3)
Cl1 Ru1 P1 C10 170.3(3)
C5 Ru1 P1 C9 65.3(3)
C4 Ru1 P1 C9 99.7(3)
C1 Ru1 P1 C9 8.4(3)
C6 Ru1 P1 C9 29.9(3)
C3 Ru1 P1 C9 116.4(4)
C2 Ru1 P1 C9 54.1(9)
Cl2 Ru1 P1 C9 -162.2(2)
Cl1 Ru1 P1 C9 -72.9(2)
C5 Ru1 C1 C6 -28.6(4)
C4 Ru1 C1 C6 -65.6(4)
C3 Ru1 C1 C6 -102.0(4)
C2 Ru1 C1 C6 -129.3(6)
P1 Ru1 C1 C6 35.9(5)
Cl2 Ru1 C1 C6 -158.7(3)
Cl1 Ru1 C1 C6 114.3(4)
C5 Ru1 C1 C2 100.7(4)
C4 Ru1 C1 C2 63.8(4)
C6 Ru1 C1 C2 129.3(6)
C3 Ru1 C1 C2 27.3(4)
P1 Ru1 C1 C2 165.2(3)
Cl2 Ru1 C1 C2 -29.4(5)
Cl1 Ru1 C1 C2 -116.3(3)
C5 Ru1 C1 C7 -142.3(7)
C4 Ru1 C1 C7 -179.3(6)
C6 Ru1 C1 C7 -113.7(8)
C3 Ru1 C1 C7 144.2(7)
C2 Ru1 C1 C7 116.9(7)
P1 Ru1 C1 C7 -77.9(6)
Cl2 Ru1 C1 C7 87.6(6)
Cl1 Ru1 C1 C7 0.6(6)
C6 C1 C2 C3 6.6(9)
C7 C1 C2 C3 -171.1(6)
Ru1 C1 C2 C3 -50.3(5)
C6 C1 C2 Ru1 57.0(5)
C7 C1 C2 Ru1 -120.7(6)
C5 Ru1 C2 C3 66.0(4)
C4 Ru1 C2 C3 28.6(4)
C1 Ru1 C2 C3 134.1(6)
C6 Ru1 C2 C3 103.2(4)
P1 Ru1 C2 C3 77.4(10)
Cl2 Ru1 C2 C3 -65.0(4)
Cl1 Ru1 C2 C3 -157.7(4)
C5 Ru1 C2 C1 -68.2(4)
C4 Ru1 C2 C1 -105.6(4)
C6 Ru1 C2 C1 -31.0(4)
C3 Ru1 C2 C1 -134.1(6)
P1 Ru1 C2 C1 -56.8(10)
Cl2 Ru1 C2 C1 160.9(3)
Cl1 Ru1 C2 C1 68.2(4)
C1 C2 C3 C4 -4.1(10)
Ru1 C2 C3 C4 -53.8(6)
C1 C2 C3 Ru1 49.8(5)
C5 Ru1 C3 C2 -103.2(4)
C4 Ru1 C3 C2 -133.7(6)
C1 Ru1 C3 C2 -28.3(4)
C6 Ru1 C3 C2 -66.0(4)
P1 Ru1 C3 C2 -160.9(3)
Cl2 Ru1 C3 C2 119.1(4)
Cl1 Ru1 C3 C2 32.8(5)
C5 Ru1 C3 C4 30.5(4)
C1 Ru1 C3 C4 105.4(4)
C6 Ru1 C3 C4 67.7(4)
C2 Ru1 C3 C4 133.7(6)
P1 Ru1 C3 C4 -27.2(5)
Cl2 Ru1 C3 C4 -107.2(4)
Cl1 Ru1 C3 C4 166.5(3)
C2 C3 C4 C5 0.0(10)
Ru1 C3 C4 C5 -55.5(5)
C2 C3 C4 Ru1 55.4(6)
C1 Ru1 C4 C5 66.0(4)
C6 Ru1 C4 C5 29.0(4)
C3 Ru1 C4 C5 130.1(6)
C2 Ru1 C4 C5 102.5(4)
P1 Ru1 C4 C5 -67.8(4)
Cl2 Ru1 C4 C5 -154.6(4)
Cl1 Ru1 C4 C5 65.5(13)
C5 Ru1 C4 C3 -130.1(6)
C1 Ru1 C4 C3 -64.0(4)
C6 Ru1 C4 C3 -101.1(4)
C2 Ru1 C4 C3 -27.6(4)
P1 Ru1 C4 C3 162.2(4)
Cl2 Ru1 C4 C3 75.4(4)
Cl1 Ru1 C4 C3 -64.5(13)
C3 C4 C5 C6 1.5(9)
Ru1 C4 C5 C6 -54.4(5)
C3 C4 C5 Ru1 56.0(5)
C4 Ru1 C5 C6 132.4(6)
C1 Ru1 C5 C6 28.9(4)
C3 Ru1 C5 C6 102.1(4)
C2 Ru1 C5 C6 66.4(4)
P1 Ru1 C5 C6 -111.1(4)
Cl2 Ru1 C5 C6 167.3(3)
Cl1 Ru1 C5 C6 -34.0(5)
C1 Ru1 C5 C4 -103.6(4)
C6 Ru1 C5 C4 -132.4(6)
C3 Ru1 C5 C4 -30.3(4)
C2 Ru1 C5 C4 -66.0(4)
P1 Ru1 C5 C4 116.4(4)
Cl2 Ru1 C5 C4 34.9(5)
Cl1 Ru1 C5 C4 -166.4(3)
C4 C5 C6 C1 1.2(9)
Ru1 C5 C6 C1 -53.1(5)
C4 C5 C6 Ru1 54.3(5)
C2 C1 C6 C5 -5.3(9)
C7 C1 C6 C5 172.5(6)
Ru1 C1 C6 C5 53.0(5)
C2 C1 C6 Ru1 -58.3(5)
C7 C1 C6 Ru1 119.4(6)
C4 Ru1 C6 C5 -29.1(4)
C1 Ru1 C6 C5 -133.0(6)
C3 Ru1 C6 C5 -66.6(4)
C2 Ru1 C6 C5 -102.3(4)
P1 Ru1 C6 C5 72.2(4)
Cl2 Ru1 C6 C5 -44.3(10)
Cl1 Ru1 C6 C5 157.0(4)
C5 Ru1 C6 C1 133.0(6)
C4 Ru1 C6 C1 103.9(4)
C3 Ru1 C6 C1 66.5(4)
C2 Ru1 C6 C1 30.8(4)
P1 Ru1 C6 C1 -154.8(3)
Cl2 Ru1 C6 C1 88.8(8)
Cl1 Ru1 C6 C1 -69.9(4)
C6 C1 C7 N1 106.8(7)
C2 C1 C7 N1 -75.5(8)
Ru1 C1 C7 N1 -166.5(4)
C11 N2 C8 P1 -60.2(7)
C12 N2 C8 P1 61.1(6)
C10 P1 C8 N2 50.0(5)
C9 P1 C8 N2 -51.3(5)
Ru1 P1 C8 N2 177.7(4)
C13 N4 C9 P1 59.2(6)
C12 N4 C9 P1 -60.5(6)
C8 P1 C9 N4 51.0(5)
C10 P1 C9 N4 -49.2(5)
Ru1 P1 C9 N4 -174.2(3)
C13 N3 C10 P1 -58.3(6)
C11 N3 C10 P1 60.6(6)
C8 P1 C10 N3 -51.6(5)
C9 P1 C10 N3 49.2(5)
Ru1 P1 C10 N3 175.5(4)
C12 N2 C11 N3 -54.8(7)
C8 N2 C11 N3 67.2(8)
C13 N3 C11 N2 53.7(7)
C10 N3 C11 N2 -67.0(7)
C11 N2 C12 N4 54.6(7)
C8 N2 C12 N4 -68.3(7)
C13 N4 C12 N2 -53.2(7)
C9 N4 C12 N2 68.4(7)
C12 N4 C13 N3 53.6(7)
C9 N4 C13 N3 -67.8(7)
C10 N3 C13 N4 66.9(7)
C11 N3 C13 N4 -53.5(7)
